data_4511027
loop_
_publ_author_name
'Cagulada, Amy M.'
'Lynch, Daniel E.'
'Hamilton, Darren G.'

_publ_section_title
;
 Structure and Properties of Modular Components for Applications in
 Topological Supramolecular Chemistry
;
_journal_issue 2
_journal_name_full 'Crystal Growth &amp; Design'
_journal_page_first 825
_journal_paper_doi 10.1021/cg800428h
_journal_volume 9
_journal_year 2009
_chemical_formula_moiety 'C40 H50 O8'
_chemical_formula_sum 'C40 H50 O8'
_chemical_formula_weight 658.80
_chemical_name_systematic
; 
 ? 
;
_space_group_IT_number 14
_symmetry_cell_setting monoclinic
_symmetry_space_group_name_Hall '-P 2ybc'
_symmetry_space_group_name_H-M 'P 1 21/c 1'
_atom_sites_solution_hydrogens geom
_atom_sites_solution_primary direct
_atom_sites_solution_secondary difmap
_audit_creation_method SHELXL-97
_cell_angle_alpha 90.00
_cell_angle_beta 105.743(4)
_cell_angle_gamma 90.00
_cell_formula_units_Z 2
_cell_length_a 11.9426(6)
_cell_length_b 13.7136(11)
_cell_length_c 11.1573(8)
_cell_measurement_reflns_used 4163
_cell_measurement_temperature 120(2)
_cell_measurement_theta_max 27.48
_cell_measurement_theta_min 2.91
_cell_volume 1758.8(2)
_computing_cell_refinement 'DENZO (Otwinowski & Minor, 1997) and COLLECT'
_computing_data_collection 'COLLECT (Hooft, 1998)'
_computing_data_reduction 'DENZO and COLLECT'
_computing_publication_material SHELXL97
_computing_structure_refinement 'SHELXL97 (Sheldrick, 1997)'
_computing_structure_solution 'SHELXS97 (Sheldrick, 1997)'
_diffrn_ambient_temperature 120(2)
_diffrn_detector_area_resol_mean 9.091
_diffrn_measured_fraction_theta_full 0.999
_diffrn_measured_fraction_theta_max 0.999
_diffrn_measurement_device_type 'Bruker-Nonius 95mm CCD camera on \k-goniostat'
_diffrn_measurement_method '\f & \w scans'
_diffrn_radiation_monochromator graphite
_diffrn_radiation_source 'Bruker-Nonius FR591 rotating anode'
_diffrn_radiation_type MoK\a
_diffrn_radiation_wavelength 0.71073
_diffrn_reflns_av_R_equivalents 0.0594
_diffrn_reflns_av_sigmaI/netI 0.0550
_diffrn_reflns_limit_h_max 14
_diffrn_reflns_limit_h_min -14
_diffrn_reflns_limit_k_max 16
_diffrn_reflns_limit_k_min -16
_diffrn_reflns_limit_l_max 13
_diffrn_reflns_limit_l_min -13
_diffrn_reflns_number 21406
_diffrn_reflns_theta_full 25.00
_diffrn_reflns_theta_max 25.00
_diffrn_reflns_theta_min 2.93
_diffrn_standards_number 0
_exptl_absorpt_coefficient_mu 0.085
_exptl_absorpt_correction_T_max 0.990
_exptl_absorpt_correction_T_min 0.983
_exptl_absorpt_correction_type multi-scan
_exptl_absorpt_process_details '(SADABS; Sheldrick, 2003)'
_exptl_crystal_colour Colourless
_exptl_crystal_density_diffrn 1.244
_exptl_crystal_density_method 'not measured'
_exptl_crystal_description Prism
_exptl_crystal_F_000 708
_exptl_crystal_size_max 0.20
_exptl_crystal_size_mid 0.18
_exptl_crystal_size_min 0.12
_refine_diff_density_max 0.550
_refine_diff_density_min -0.544
_refine_diff_density_rms 0.167
_refine_ls_extinction_coef 0.037(14)
_refine_ls_extinction_expression Fc^*^=kFc[1+0.001xFc^2^\l^3^/sin(2\q)]^-1/4^
_refine_ls_extinction_method SHELXL
_refine_ls_goodness_of_fit_ref 1.845
_refine_ls_hydrogen_treatment mixed
_refine_ls_matrix_type full
_refine_ls_number_parameters 231
_refine_ls_number_reflns 3135
_refine_ls_number_restraints 0
_refine_ls_restrained_S_all 1.845
_refine_ls_R_factor_all 0.1369
_refine_ls_R_factor_gt 0.1167
_refine_ls_shift/su_max 0.005
_refine_ls_shift/su_mean 0.001
_refine_ls_structure_factor_coef Fsqd
_refine_ls_weighting_details 'w=1/[\s^2^(Fo^2^)+(0.2000P)^2^] where P=(Fo^2^+2Fc^2^)/3'
_refine_ls_weighting_scheme calc
_refine_ls_wR_factor_gt 0.4156
_refine_ls_wR_factor_ref 0.4267
_reflns_number_gt 2582
_reflns_number_total 3135
_reflns_threshold_expression I>2\s(I)
_cod_data_source_file cg800428h_si_001.cif
_cod_data_source_block amg1
_cod_depositor_comments
;
The following automatic conversions were performed:

'_symmetry_cell_setting' value 'Monoclinic' changed to 'monoclinic'
according to
/usr/data/users/saulius/automatic-downloads/retrospective/ACS/lib/dictionaries/cif_core.dic
dictionary named 'cif_core.dic' version 2.4.2 from
2011-04-26.

'_exptl_absorpt_correction_type' value 'Multi-scan'
changed to 'multi-scan' according to
/usr/data/users/saulius/automatic-downloads/retrospective/ACS/lib/dictionaries/cif_core.dic
dictionary named 'cif_core.dic' version 2.4.2 from 2011-04-26.

Automatic conversion script
Id: cif_fix_values 2281 2013-09-26 08:29:07Z andrius 
;
_cod_original_sg_symbol_H-M 'P 21/c'
_cod_database_code 4511027

loop_
_symmetry_equiv_pos_as_xyz
'x, y, z'
'-x, y+1/2, -z+1/2'
'-x, -y, -z'
'x, -y-1/2, z-1/2'

loop_
_atom_site_label
_atom_site_type_symbol
_atom_site_fract_x
_atom_site_fract_y
_atom_site_fract_z
_atom_site_U_iso_or_equiv
_atom_site_adp_type
_atom_site_occupancy
_atom_site_symmetry_multiplicity
_atom_site_calc_flag
_atom_site_refinement_flags
O1 O 0.4511(3) -0.0340(3) 0.2900(4) 0.0284(11) Uani 1 1 d .
H5 H 0.427(6) 0.020(6) 0.258(6) 0.033(19) Uiso 1 1 d .
O2 O 0.0767(3) -0.0278(3) 0.3509(4) 0.0252(11) Uani 1 1 d .
O3 O 0.0525(3) 0.1574(3) 0.3018(4) 0.0262(11) Uani 1 1 d .
H6 H 0.068(6) 0.096(6) 0.299(7) 0.04(2) Uiso 1 1 d .
O4 O 0.4217(3) 0.1527(3) 0.2257(4) 0.0303(11) Uani 1 1 d .
C1 C 0.0995(4) 0.0217(4) 0.0997(5) 0.0198(13) Uani 1 1 d .
C2 C 0.0295(5) 0.0948(4) 0.0303(5) 0.0226(13) Uani 1 1 d .
H2 H 0.0492 0.1611 0.0500 0.028 Uiso 1 1 calc R
C3 C -0.0666(4) 0.0736(4) -0.0652(5) 0.0225(13) Uani 1 1 d .
H3 H -0.1122 0.1257 -0.1092 0.028 Uiso 1 1 calc R
C4 C 0.2166(4) 0.0444(4) 0.1959(5) 0.0202(13) Uani 1 1 d .
H4 H 0.2753 0.0393 0.1471 0.025 Uiso 1 1 calc R
C5 C 0.2538(4) -0.0342(4) 0.2967(5) 0.0217(13) Uani 1 1 d .
C6 C 0.3646(5) -0.0699(4) 0.3301(5) 0.0243(14) Uani 1 1 d .
C7 C 0.4014(5) -0.1542(4) 0.4164(6) 0.0270(14) Uani 1 1 d .
H71 H 0.4445 -0.1291 0.4993 0.034 Uiso 1 1 calc R
H72 H 0.4555 -0.1954 0.3852 0.034 Uiso 1 1 calc R
C8 C 0.3020(5) -0.2171(4) 0.4313(5) 0.0266(14) Uani 1 1 d .
C9 C 0.2093(5) -0.1483(4) 0.4578(6) 0.0286(15) Uani 1 1 d .
H91 H 0.1395 -0.1870 0.4585 0.036 Uiso 1 1 calc R
H92 H 0.2401 -0.1195 0.5417 0.036 Uiso 1 1 calc R
C10 C 0.1740(4) -0.0670(4) 0.3638(5) 0.0220(13) Uani 1 1 d .
C11 C 0.2296(4) 0.1479(4) 0.2448(5) 0.0214(13) Uani 1 1 d .
C12 C 0.1474(4) 0.1974(4) 0.2847(5) 0.0222(13) Uani 1 1 d .
C13 C 0.1549(5) 0.3040(4) 0.3133(6) 0.0274(14) Uani 1 1 d .
H131 H 0.1757 0.3124 0.4049 0.034 Uiso 1 1 calc R
H132 H 0.0771 0.3333 0.2787 0.034 Uiso 1 1 calc R
C14 C 0.2434(5) 0.3604(4) 0.2623(6) 0.0296(15) Uani 1 1 d .
C15 C 0.3552(5) 0.3002(4) 0.2930(6) 0.0286(15) Uani 1 1 d .
H151 H 0.4110 0.3314 0.2535 0.036 Uiso 1 1 calc R
H152 H 0.3901 0.3015 0.3842 0.036 Uiso 1 1 calc R
C16 C 0.3387(5) 0.1958(4) 0.2510(5) 0.0239(14) Uani 1 1 d .
C17 C 0.3462(5) -0.2887(5) 0.5392(6) 0.0349(16) Uani 1 1 d .
H171 H 0.2817 -0.3298 0.5478 0.044 Uiso 1 1 calc R
H172 H 0.3778 -0.2522 0.6166 0.044 Uiso 1 1 calc R
H173 H 0.4073 -0.3298 0.5224 0.044 Uiso 1 1 calc R
C18 C 0.2494(5) -0.2770(5) 0.3137(6) 0.0353(16) Uani 1 1 d .
H181 H 0.3099 -0.3181 0.2953 0.044 Uiso 1 1 calc R
H182 H 0.2178 -0.2330 0.2435 0.044 Uiso 1 1 calc R
H183 H 0.1870 -0.3184 0.3269 0.044 Uiso 1 1 calc R
C19 C 0.2660(6) 0.4599(5) 0.3248(7) 0.0412(18) Uani 1 1 d .
H191 H 0.3015 0.4514 0.4142 0.052 Uiso 1 1 calc R
H192 H 0.1923 0.4952 0.3117 0.052 Uiso 1 1 calc R
H193 H 0.3187 0.4973 0.2885 0.052 Uiso 1 1 calc R
C20 C 0.1974(6) 0.3754(5) 0.1217(6) 0.0383(17) Uani 1 1 d .
H201 H 0.1307 0.4198 0.1042 0.048 Uiso 1 1 calc R
H202 H 0.1732 0.3125 0.0812 0.048 Uiso 1 1 calc R
H203 H 0.2589 0.4035 0.0894 0.048 Uiso 1 1 calc R

loop_
_atom_site_aniso_label
_atom_site_aniso_U_11
_atom_site_aniso_U_22
_atom_site_aniso_U_33
_atom_site_aniso_U_23
_atom_site_aniso_U_13
_atom_site_aniso_U_12
O1 0.022(2) 0.020(2) 0.043(3) 0.0073(19) 0.0082(18) 0.0011(17)
O2 0.019(2) 0.029(2) 0.029(2) 0.0015(17) 0.0090(16) 0.0006(16)
O3 0.020(2) 0.025(3) 0.035(2) -0.0010(18) 0.0094(17) 0.0022(17)
O4 0.022(2) 0.026(2) 0.045(3) 0.0004(18) 0.0118(18) -0.0016(16)
C1 0.020(3) 0.017(3) 0.024(3) 0.003(2) 0.009(2) 0.002(2)
C2 0.026(3) 0.016(3) 0.025(3) 0.000(2) 0.006(2) -0.001(2)
C3 0.023(3) 0.018(3) 0.025(3) 0.003(2) 0.004(2) -0.001(2)
C4 0.018(3) 0.020(3) 0.024(3) -0.003(2) 0.008(2) -0.001(2)
C5 0.020(3) 0.020(3) 0.023(3) -0.005(2) 0.002(2) -0.003(2)
C6 0.020(3) 0.023(3) 0.027(3) -0.006(2) 0.003(2) -0.008(2)
C7 0.024(3) 0.017(3) 0.037(3) 0.007(2) 0.002(2) 0.002(2)
C8 0.025(3) 0.022(3) 0.031(3) 0.009(2) 0.004(2) 0.004(2)
C9 0.027(3) 0.030(3) 0.031(3) 0.007(3) 0.012(3) -0.001(2)
C10 0.020(3) 0.020(3) 0.023(3) -0.003(2) 0.001(2) -0.004(2)
C11 0.017(3) 0.024(3) 0.021(3) 0.001(2) 0.003(2) -0.004(2)
C12 0.016(3) 0.025(3) 0.023(3) 0.002(2) 0.000(2) -0.002(2)
C13 0.027(3) 0.022(3) 0.033(3) -0.004(3) 0.008(2) 0.003(2)
C14 0.034(3) 0.016(3) 0.037(4) -0.004(3) 0.008(3) -0.001(2)
C15 0.028(3) 0.023(3) 0.033(3) 0.001(3) 0.005(3) -0.004(2)
C16 0.023(3) 0.026(3) 0.022(3) -0.001(2) 0.006(2) -0.001(2)
C17 0.026(3) 0.035(4) 0.041(4) 0.015(3) 0.005(3) 0.001(3)
C18 0.037(4) 0.021(3) 0.041(4) 0.002(3) -0.002(3) -0.004(3)
C19 0.050(4) 0.020(3) 0.061(5) -0.003(3) 0.028(3) -0.003(3)
C20 0.042(4) 0.034(4) 0.042(4) 0.007(3) 0.017(3) 0.010(3)

loop_
_atom_type_symbol
_atom_type_description
_atom_type_scat_dispersion_real
_atom_type_scat_dispersion_imag
_atom_type_scat_source
C C 0.0033 0.0016 'International Tables Vol C Tables 4.2.6.8 and 6.1.1.4'
H H 0.0000 0.0000 'International Tables Vol C Tables 4.2.6.8 and 6.1.1.4'
O O 0.0106 0.0060 'International Tables Vol C Tables 4.2.6.8 and 6.1.1.4'

loop_
_geom_angle_atom_site_label_1
_geom_angle_atom_site_label_2
_geom_angle_atom_site_label_3
_geom_angle
_geom_angle_site_symmetry_1
_geom_angle_site_symmetry_3
C6 O1 H5 105(5) . .
C12 O3 H6 102(4) . .
C1 C2 C3 122.0(5) . .
C1 C2 H2 119.1 . .
C1 C3 H3 119.0 3 .
C2 C3 H3 119.0 . .
C2 C1 C3 116.1(5) . 3
C2 C1 C4 122.2(5) . .
C4 C1 C3 121.1(5) . 3
C11 C4 C5 114.4(4) . .
C11 C4 C1 115.1(4) . .
C5 C4 C1 113.3(4) . .
C11 C4 H4 104.1 . .
C5 C4 H4 104.1 . .
C1 C4 H4 104.1 . .
C6 C5 C10 118.5(5) . .
C6 C5 C4 121.2(5) . .
C10 C5 C4 120.1(4) . .
O1 C6 C5 124.1(5) . .
O1 C6 C7 112.7(5) . .
C5 C6 C7 123.2(5) . .
C6 C7 C8 114.2(4) . .
C6 C7 H71 108.7 . .
C8 C7 H71 108.7 . .
C6 C7 H72 108.7 . .
C8 C7 H72 108.7 . .
H71 C7 H72 107.6 . .
C7 C8 C17 109.8(4) . .
C7 C8 C9 107.3(5) . .
C17 C8 C9 110.7(5) . .
C7 C8 C18 111.3(5) . .
C17 C8 C18 107.7(5) . .
C9 C8 C18 110.1(5) . .
C10 C9 C8 113.4(5) . .
C10 C9 H91 108.9 . .
C8 C9 H91 108.9 . .
C10 C9 H92 108.9 . .
C8 C9 H92 108.9 . .
H91 C9 H92 107.7 . .
O2 C10 C5 122.2(5) . .
O2 C10 C9 118.1(5) . .
C5 C10 C9 119.6(5) . .
C12 C11 C16 118.5(5) . .
C12 C11 C4 124.9(5) . .
C16 C11 C4 116.6(5) . .
O3 C12 C11 124.3(5) . .
O3 C12 C13 112.3(5) . .
C11 C12 C13 123.4(5) . .
C12 C13 C14 114.9(5) . .
C12 C13 H131 108.6 . .
C14 C13 H131 108.6 . .
C12 C13 H132 108.6 . .
C14 C13 H132 108.6 . .
H131 C13 H132 107.5 . .
C19 C14 C15 110.3(5) . .
C19 C14 C20 108.6(5) . .
C15 C14 C20 110.5(5) . .
C19 C14 C13 109.6(5) . .
C15 C14 C13 107.0(5) . .
C20 C14 C13 110.9(5) . .
C16 C15 C14 114.4(5) . .
C16 C15 H151 108.7 . .
C14 C15 H151 108.7 . .
C16 C15 H152 108.7 . .
C14 C15 H152 108.7 . .
H151 C15 H152 107.6 . .
O4 C16 C11 122.2(5) . .
O4 C16 C15 118.5(5) . .
C11 C16 C15 119.3(5) . .
C8 C17 H171 109.5 . .
C8 C17 H172 109.5 . .
H171 C17 H172 109.5 . .
C8 C17 H173 109.5 . .
H171 C17 H173 109.5 . .
H172 C17 H173 109.5 . .
C8 C18 H181 109.5 . .
C8 C18 H182 109.5 . .
H181 C18 H182 109.5 . .
C8 C18 H183 109.5 . .
H181 C18 H183 109.5 . .
H182 C18 H183 109.5 . .
C14 C19 H191 109.5 . .
C14 C19 H192 109.5 . .
H191 C19 H192 109.5 . .
C14 C19 H193 109.5 . .
H191 C19 H193 109.5 . .
H192 C19 H193 109.5 . .
C14 C20 H201 109.5 . .
C14 C20 H202 109.5 . .
H201 C20 H202 109.5 . .
C14 C20 H203 109.5 . .
H201 C20 H203 109.5 . .
H202 C20 H203 109.5 . .

loop_
_geom_bond_atom_site_label_1
_geom_bond_atom_site_label_2
_geom_bond_distance
_geom_bond_site_symmetry_2
O1 C6 1.326(7) .
O1 H5 0.84(8) .
O2 C10 1.252(6) .
O3 C12 1.319(7) .
O3 H6 0.86(8) .
O4 C16 1.250(7) .
C1 C2 1.397(8) .
C2 C3 1.369(8) .
C2 H2 0.95 .
C3 C1 1.389(8) 3
C3 H3 0.95 .
C1 C4 1.546(7) .
C4 C11 1.513(8) .
C4 C5 1.534(8) .
C4 H4 1.00 .
C5 C6 1.365(8) .
C5 C10 1.434(8) .
C6 C7 1.493(8) .
C7 C8 1.512(8) .
C7 H71 0.99 .
C7 H72 0.99 .
C8 C17 1.532(8) .
C8 C9 1.543(8) .
C8 C18 1.532(9) .
C9 C10 1.511(8) .
C9 H91 0.99 .
C9 H92 0.99 .
C11 C12 1.364(8) .
C11 C16 1.444(7) .
C12 C13 1.494(8) .
C13 C14 1.537(8) .
C13 H131 0.99 .
C13 H132 0.99 .
C14 C19 1.523(9) .
C14 C15 1.527(8) .
C14 C20 1.530(9) .
C15 C16 1.502(8) .
C15 H151 0.99 .
C15 H152 0.99 .
C17 H171 0.98 .
C17 H172 0.98 .
C17 H173 0.98 .
C18 H181 0.98 .
C18 H182 0.98 .
C18 H183 0.98 .
C19 H191 0.98 .
C19 H192 0.98 .
C19 H193 0.98 .
C20 H201 0.98 .
C20 H202 0.98 .
C20 H203 0.98 .

loop_
_geom_hbond_atom_site_label_D
_geom_hbond_atom_site_label_H
_geom_hbond_atom_site_label_A
_geom_hbond_distance_DH
_geom_hbond_distance_HA
_geom_hbond_distance_DA
_geom_hbond_angle_DHA
_geom_hbond_publ_flag
O1 H5 O4 0.84(8) 1.85(8) 2.657(6) 160(6) yes
O3 H6 O2 0.86(8) 1.79(8) 2.598(6) 156(7) yes

loop_
_geom_torsion_atom_site_label_1
_geom_torsion_atom_site_label_2
_geom_torsion_atom_site_label_3
_geom_torsion_atom_site_label_4
_geom_torsion
_geom_torsion_site_symmetry_4
C3 C2 C1 C3 0.7(9) 3
C4 C1 C2 C3 171.8(5) .
C2 C1 C4 C11 21.8(7) .
C2 C1 C4 C5 156.1(5) .
C11 C4 C5 C6 -92.0(6) .
C1 C4 C5 C6 133.4(5) .
C11 C4 C5 C10 83.9(6) .
C1 C4 C5 C10 -50.7(7) .
C10 C5 C6 O1 -168.5(5) .
C4 C5 C6 O1 7.5(8) .
C10 C5 C6 C7 11.5(8) .
C4 C5 C6 C7 -172.5(5) .
O1 C6 C7 C8 -161.2(5) .
C5 C6 C7 C8 18.9(8) .
C6 C7 C8 C17 -169.2(5) .
C6 C7 C8 C9 -48.8(6) .
C6 C7 C8 C18 71.7(6) .
C7 C8 C9 C10 52.2(6) .
C17 C8 C9 C10 172.0(5) .
C18 C8 C9 C10 -69.1(6) .
C6 C5 C10 O2 169.7(5) .
C4 C5 C10 O2 -6.3(8) .
C6 C5 C10 C9 -7.4(8) .
C4 C5 C10 C9 176.6(5) .
C8 C9 C10 O2 156.9(5) .
C8 C9 C10 C5 -25.9(7) .
C5 C4 C11 C12 -87.3(6) .
C1 C4 C11 C12 46.5(7) .
C5 C4 C11 C16 91.5(6) .
C1 C4 C11 C16 -134.7(5) .
C16 C11 C12 O3 -169.1(5) .
C4 C11 C12 O3 9.7(9) .
C16 C11 C12 C13 11.2(8) .
C4 C11 C12 C13 -170.0(5) .
O3 C12 C13 C14 -164.0(5) .
C11 C12 C13 C14 15.7(8) .
C12 C13 C14 C19 -165.3(5) .
C12 C13 C14 C15 -45.8(6) .
C12 C13 C14 C20 74.8(6) .
C19 C14 C15 C16 171.7(5) .
C20 C14 C15 C16 -68.2(7) .
C13 C14 C15 C16 52.6(6) .
C12 C11 C16 O4 174.2(5) .
C4 C11 C16 O4 -4.7(8) .
C12 C11 C16 C15 -4.0(8) .
C4 C11 C16 C15 177.1(5) .
C14 C15 C16 O4 151.9(5) .
C14 C15 C16 C11 -29.9(7) .
